data_7013125
loop_
_publ_author_name
'Depree, Craig V.'
'Beckmann, Udo'
'Heslop, Katie'
'Brooker, Sally'

_publ_section_title
;
 Monomeric, trimeric and polymeric assemblies of dicopper(ii) complexes
 of a triazolate-containing Schiff-base macrocycleElectronic
 supplementary information (ESI) available: Geometric data for
 complexes 1?6. See http://www.rsc.org/suppdata/dt/b3/b304658c/
;
_journal_issue 15
_journal_name_full 'Dalton Transactions'
_journal_page_first 3071
_journal_paper_doi 10.1039/b304658c
_journal_year 2003
_chemical_formula_moiety 'C19 H24 Cu2 N11 S, C3 H7 N O, Cl O4'
_chemical_formula_sum 'C22 H31 Cl Cu2 N12 O5 S'
_chemical_formula_weight 738.18
_chemical_name_systematic
;
?
;
_space_group_IT_number 14
_symmetry_cell_setting monoclinic
_symmetry_space_group_name_Hall '-P 2ybc'
_symmetry_space_group_name_H-M 'P 1 21/c 1'
_atom_sites_solution_hydrogens geom
_atom_sites_solution_primary direct
_atom_sites_solution_secondary difmap
_audit_creation_method SHELXL-97
_cell_angle_alpha 90.00
_cell_angle_beta 112.506(5)
_cell_angle_gamma 90.00
_cell_formula_units_Z 4
_cell_length_a 17.297(6)
_cell_length_b 11.743(4)
_cell_length_c 16.131(6)
_cell_measurement_reflns_used 5216
_cell_measurement_temperature 168(2)
_cell_measurement_theta_max 26.22
_cell_measurement_theta_min 2.15
_cell_volume 3027.0(19)
_computing_cell_refinement 'Bruker SMART'
_computing_data_collection 'Bruker SMART'
_computing_data_reduction 'Bruker SAINT'
_computing_molecular_graphics 'Bruker SHELXTL'
_computing_publication_material 'Bruker SHELXTL'
_computing_structure_refinement 'SHELXL-97 (Sheldrick, 1997)'
_computing_structure_solution 'SHELXS-97 (Sheldrick, 1990)'
_diffrn_ambient_temperature 168(2)
_diffrn_measured_fraction_theta_full 0.988
_diffrn_measured_fraction_theta_max 0.988
_diffrn_measurement_device_type 'CCD area detector'
_diffrn_measurement_method 'phi and omega scans'
_diffrn_radiation_monochromator graphite
_diffrn_radiation_source 'fine-focus sealed tube'
_diffrn_radiation_type MoK\a
_diffrn_radiation_wavelength 0.71073
_diffrn_reflns_av_R_equivalents 0.0782
_diffrn_reflns_av_sigmaI/netI 0.0555
_diffrn_reflns_limit_h_max 21
_diffrn_reflns_limit_h_min -21
_diffrn_reflns_limit_k_max 7
_diffrn_reflns_limit_k_min -14
_diffrn_reflns_limit_l_max 20
_diffrn_reflns_limit_l_min -20
_diffrn_reflns_number 38745
_diffrn_reflns_theta_full 26.43
_diffrn_reflns_theta_max 26.43
_diffrn_reflns_theta_min 2.15
_exptl_absorpt_coefficient_mu 1.617
_exptl_absorpt_correction_T_max 1.000000
_exptl_absorpt_correction_T_min 0.792776
_exptl_absorpt_correction_type multi-scan
_exptl_absorpt_process_details SADABS
_exptl_crystal_colour bluegreen
_exptl_crystal_density_diffrn 1.620
_exptl_crystal_density_meas 0
_exptl_crystal_density_method 'not measured'
_exptl_crystal_description Block
_exptl_crystal_F_000 1512
_exptl_crystal_size_max 0.34
_exptl_crystal_size_mid 0.17
_exptl_crystal_size_min 0.13
_refine_diff_density_max 0.540
_refine_diff_density_min -0.416
_refine_diff_density_rms 0.083
_refine_ls_extinction_method none
_refine_ls_goodness_of_fit_ref 1.017
_refine_ls_hydrogen_treatment mixed
_refine_ls_matrix_type full
_refine_ls_number_parameters 394
_refine_ls_number_reflns 6163
_refine_ls_number_restraints 0
_refine_ls_restrained_S_all 1.017
_refine_ls_R_factor_all 0.0779
_refine_ls_R_factor_gt 0.0496
_refine_ls_shift/su_max 0.001
_refine_ls_shift/su_mean 0.000
_refine_ls_structure_factor_coef Fsqd
_refine_ls_weighting_details 'calc w=1/[\s^2^(Fo^2^)+(0.0420P)^2^+2.3994P] where P=(Fo^2^+2Fc^2^)/3'
_refine_ls_weighting_scheme calc
_refine_ls_wR_factor_gt 0.0845
_refine_ls_wR_factor_ref 0.0944
_reflns_number_gt 4431
_reflns_number_total 6163
_reflns_threshold_expression >2sigma(I)
_cod_data_source_file b304658c.txt
_cod_data_source_block cute
_cod_depositor_comments
;
The following automatic conversions were performed:
'_symmetry_cell_setting' value 'Monoclinic' changed to 'monoclinic'
according to '/home/saulius/struct/CIF-dictionaries/cif_core.dic'
dictionary named 'cif_core.dic' version 2.4.1 from
2010-06-29.

'_exptl_absorpt_correction_type' value 'multiscan' changed to
'multi-scan' according to
'/home/saulius/struct/CIF-dictionaries/cif_core.dic' dictionary named
'cif_core.dic' version 2.4.1 from 2010-06-29.

Automatic conversion script
Id: cif_fix_enum 1527 2010-12-29 10:47:43Z saulius 
;
_cod_original_cell_volume 3027.1(18)
_cod_original_sg_symbol_H-M P2(1)/c
_cod_database_code 7013125

loop_
_symmetry_equiv_pos_as_xyz
'x, y, z'
'-x, y+1/2, -z+1/2'
'-x, -y, -z'
'x, -y-1/2, z-1/2'

loop_
_atom_site_label
_atom_site_type_symbol
_atom_site_fract_x
_atom_site_fract_y
_atom_site_fract_z
_atom_site_U_iso_or_equiv
_atom_site_adp_type
_atom_site_occupancy
_atom_site_symmetry_multiplicity
_atom_site_calc_flag
_atom_site_refinement_flags
_atom_site_disorder_assembly
_atom_site_disorder_group
Cu1 Cu 0.34071(2) 0.41716(3) 0.21332(3) 0.02177(11) Uani 1 1 d . . .
Cu2 Cu 0.32195(2) 0.72062(3) 0.32253(3) 0.02142(11) Uani 1 1 d . . .
N1 N 0.27068(16) 0.5524(2) 0.16666(17) 0.0191(6) Uani 1 1 d . . .
N2 N 0.26639(16) 0.6549(2) 0.20100(17) 0.0204(6) Uani 1 1 d . . .
N3 N 0.13814(17) 0.6137(2) 0.09739(18) 0.0252(6) Uani 1 1 d . . .
N4 N 0.24621(17) 0.3483(2) 0.10818(17) 0.0246(6) Uani 1 1 d . . .
N5 N 0.37543(17) 0.2731(2) 0.28335(18) 0.0249(6) Uani 1 1 d . . .
N6 N 0.39142(16) 0.4800(2) 0.33535(17) 0.0212(6) Uani 1 1 d . . .
N7 N 0.38136(16) 0.5789(2) 0.37134(17) 0.0212(6) Uani 1 1 d . . .
N8 N 0.40559(17) 0.4444(2) 0.47850(17) 0.0249(6) Uani 1 1 d . . .
N9 N 0.33211(17) 0.7330(2) 0.45191(18) 0.0248(6) Uani 1 1 d . . .
N10 N 0.21798(18) 0.8185(2) 0.27517(19) 0.0264(6) Uani 1 1 d . . .
C3 C 0.1863(2) 0.6890(3) 0.1588(2) 0.0226(7) Uani 1 1 d . . .
C5 C 0.1940(2) 0.5292(3) 0.1063(2) 0.0216(7) Uani 1 1 d . . .
C6 C 0.1824(2) 0.4123(3) 0.0697(2) 0.0247(7) Uani 1 1 d . . .
C7 C 0.1005(2) 0.3777(3) -0.0019(3) 0.0409(10) Uani 1 1 d . . .
H7A H 0.1108 0.3404 -0.0510 0.061 Uiso 1 1 calc R . .
H7B H 0.0657 0.4454 -0.0248 0.061 Uiso 1 1 calc R . .
H7C H 0.0716 0.3248 0.0235 0.061 Uiso 1 1 calc R . .
C8 C 0.2470(2) 0.2266(3) 0.0859(2) 0.0345(9) Uani 1 1 d . . .
H8A H 0.2324 0.2185 0.0206 0.041 Uiso 1 1 calc R . .
H8B H 0.2042 0.1858 0.1012 0.041 Uiso 1 1 calc R . .
C9 C 0.3321(3) 0.1732(3) 0.1363(3) 0.0413(10) Uani 1 1 d . . .
H9A H 0.3746 0.2189 0.1239 0.050 Uiso 1 1 calc R . .
H9B H 0.3321 0.0962 0.1112 0.050 Uiso 1 1 calc R . .
C10 C 0.3601(2) 0.1618(3) 0.2377(2) 0.0344(9) Uani 1 1 d . . .
H10A H 0.3165 0.1206 0.2515 0.041 Uiso 1 1 calc R . .
H10B H 0.4121 0.1160 0.2612 0.041 Uiso 1 1 calc R . .
C11 C 0.4270(2) 0.1899(3) 0.4375(2) 0.0346(9) Uani 1 1 d . . .
H11A H 0.3766 0.1558 0.4409 0.052 Uiso 1 1 calc R . .
H11B H 0.4621 0.2211 0.4963 0.052 Uiso 1 1 calc R . .
H11C H 0.4585 0.1316 0.4201 0.052 Uiso 1 1 calc R . .
C12 C 0.4027(2) 0.2830(3) 0.3696(2) 0.0254(7) Uani 1 1 d . . .
C13 C 0.40508(19) 0.4017(3) 0.3998(2) 0.0222(7) Uani 1 1 d . . .
C15 C 0.3895(2) 0.5546(3) 0.4563(2) 0.0217(7) Uani 1 1 d . . .
C16 C 0.3679(2) 0.6492(3) 0.5042(2) 0.0247(7) Uani 1 1 d . . .
C17 C 0.3855(2) 0.6413(3) 0.6027(2) 0.0325(8) Uani 1 1 d . . .
H17A H 0.4118 0.7120 0.6324 0.049 Uiso 1 1 calc R . .
H17B H 0.4233 0.5771 0.6287 0.049 Uiso 1 1 calc R . .
H17C H 0.3329 0.6295 0.6111 0.049 Uiso 1 1 calc R . .
C18 C 0.2990(2) 0.8315(3) 0.4837(2) 0.0342(9) Uani 1 1 d . . .
H18A H 0.3407 0.8568 0.5423 0.041 Uiso 1 1 calc R . .
H18B H 0.2476 0.8088 0.4926 0.041 Uiso 1 1 calc R . .
C19 C 0.2792(2) 0.9288(3) 0.4176(3) 0.0366(9) Uani 1 1 d . . .
H19A H 0.3295 0.9438 0.4041 0.044 Uiso 1 1 calc R . .
H19B H 0.2690 0.9976 0.4474 0.044 Uiso 1 1 calc R . .
C20 C 0.2044(2) 0.9135(3) 0.3281(3) 0.0360(9) Uani 1 1 d . . .
H20A H 0.1533 0.8985 0.3401 0.043 Uiso 1 1 calc R . .
H20B H 0.1954 0.9848 0.2929 0.043 Uiso 1 1 calc R . .
C21 C 0.0813(2) 0.8508(3) 0.1486(3) 0.0379(9) Uani 1 1 d . . .
H21A H 0.0542 0.8675 0.1907 0.057 Uiso 1 1 calc R . .
H21B H 0.0448 0.8017 0.1004 0.057 Uiso 1 1 calc R . .
H21C H 0.0916 0.9221 0.1230 0.057 Uiso 1 1 calc R . .
C22 C 0.1626(2) 0.7916(3) 0.1972(2) 0.0269(8) Uani 1 1 d . . .
N50 N 0.41704(19) 0.8304(2) 0.32065(19) 0.0303(7) Uani 1 1 d . . .
C50 C 0.4749(2) 0.8877(3) 0.3347(2) 0.0230(7) Uani 1 1 d . . .
S50 S 0.55583(6) 0.97451(8) 0.35793(6) 0.0296(2) Uani 1 1 d . . .
Cl1 Cl 0.16765(6) 0.26952(9) 0.29996(7) 0.0418(2) Uani 1 1 d . . .
O11 O 0.2038(2) 0.3726(3) 0.2851(3) 0.0742(11) Uani 1 1 d . . .
O12 O 0.2280(2) 0.2091(3) 0.3739(2) 0.0651(9) Uani 1 1 d . . .
O13 O 0.09478(17) 0.2931(3) 0.3194(2) 0.0536(8) Uani 1 1 d . . .
O14 O 0.1477(2) 0.1960(4) 0.2230(2) 0.0883(12) Uani 1 1 d . . .
N60 N 0.0931(2) 0.6153(3) 0.3751(2) 0.0481(9) Uani 1 1 d . . .
O60 O 0.1867(2) 0.5839(3) 0.5184(2) 0.0740(10) Uani 1 1 d . . .
C60 C 0.1575(3) 0.5624(4) 0.4364(4) 0.0594(13) Uani 1 1 d . . .
H60 H 0.1836 0.5033 0.4162 0.071 Uiso 1 1 calc R . .
C61 C 0.0573(3) 0.5792(4) 0.2810(3) 0.0530(12) Uani 1 1 d . . .
H61A H 0.0925 0.5195 0.2711 0.080 Uiso 1 1 calc R . .
H61B H 0.0549 0.6445 0.2422 0.080 Uiso 1 1 calc R . .
H61C H 0.0007 0.5495 0.2667 0.080 Uiso 1 1 calc R . .
C62 C 0.0491(3) 0.7052(5) 0.4011(4) 0.0747(16) Uani 1 1 d . . .
H62A H 0.0868 0.7398 0.4574 0.112 Uiso 1 1 calc R . .
H62B H 0.0004 0.6731 0.4096 0.112 Uiso 1 1 calc R . .
H62C H 0.0306 0.7634 0.3540 0.112 Uiso 1 1 calc R . .

loop_
_atom_site_aniso_label
_atom_site_aniso_U_11
_atom_site_aniso_U_22
_atom_site_aniso_U_33
_atom_site_aniso_U_23
_atom_site_aniso_U_13
_atom_site_aniso_U_12
Cu1 0.0267(2) 0.0203(2) 0.0185(2) -0.00037(17) 0.00902(17) 0.00232(17)
Cu2 0.0242(2) 0.0203(2) 0.0210(2) -0.00215(17) 0.01003(17) -0.00161(17)
N1 0.0206(14) 0.0193(14) 0.0176(14) 0.0001(11) 0.0076(12) -0.0003(11)
N2 0.0238(15) 0.0185(14) 0.0210(14) -0.0014(11) 0.0110(12) -0.0015(11)
N3 0.0247(15) 0.0280(15) 0.0220(15) -0.0012(12) 0.0081(12) -0.0007(12)
N4 0.0350(17) 0.0230(15) 0.0189(14) -0.0051(12) 0.0137(13) -0.0041(13)
N5 0.0292(16) 0.0208(14) 0.0267(16) -0.0027(12) 0.0128(13) 0.0023(12)
N6 0.0218(14) 0.0225(14) 0.0201(14) -0.0006(12) 0.0088(12) 0.0009(11)
N7 0.0214(14) 0.0236(14) 0.0187(14) -0.0027(12) 0.0077(12) -0.0011(11)
N8 0.0274(16) 0.0296(16) 0.0174(14) -0.0004(12) 0.0083(12) -0.0015(12)
N9 0.0295(16) 0.0219(15) 0.0252(15) -0.0073(12) 0.0128(13) -0.0047(12)
N10 0.0308(16) 0.0199(14) 0.0303(17) -0.0018(12) 0.0137(14) 0.0006(12)
C3 0.0219(18) 0.0256(18) 0.0198(17) 0.0039(14) 0.0075(14) 0.0015(14)
C5 0.0268(18) 0.0255(17) 0.0148(16) 0.0011(13) 0.0107(14) -0.0005(14)
C6 0.0294(19) 0.0283(18) 0.0184(17) -0.0039(14) 0.0114(15) -0.0050(15)
C7 0.034(2) 0.045(2) 0.038(2) -0.0141(19) 0.0070(18) -0.0066(18)
C8 0.050(2) 0.0213(18) 0.030(2) -0.0068(16) 0.0131(18) -0.0040(17)
C9 0.063(3) 0.027(2) 0.039(2) -0.0095(17) 0.025(2) 0.0039(19)
C10 0.044(2) 0.0222(18) 0.037(2) -0.0006(16) 0.0148(18) 0.0054(16)
C11 0.044(2) 0.028(2) 0.033(2) 0.0058(16) 0.0158(18) 0.0048(16)
C12 0.0234(18) 0.0267(18) 0.0281(19) 0.0054(15) 0.0122(15) 0.0058(15)
C13 0.0198(17) 0.0273(18) 0.0194(17) 0.0026(14) 0.0074(14) 0.0022(14)
C15 0.0205(17) 0.0281(18) 0.0159(16) 0.0003(14) 0.0065(13) -0.0036(14)
C16 0.0230(18) 0.0309(19) 0.0212(17) -0.0068(15) 0.0095(14) -0.0093(15)
C17 0.037(2) 0.038(2) 0.0228(19) -0.0063(16) 0.0124(16) -0.0045(17)
C18 0.040(2) 0.031(2) 0.035(2) -0.0129(17) 0.0181(18) -0.0028(17)
C19 0.047(2) 0.0248(19) 0.042(2) -0.0097(17) 0.0219(19) -0.0001(17)
C20 0.039(2) 0.028(2) 0.043(2) -0.0077(17) 0.0178(19) 0.0038(17)
C21 0.035(2) 0.036(2) 0.039(2) 0.0013(18) 0.0107(18) 0.0114(17)
C22 0.0279(19) 0.0221(17) 0.034(2) 0.0039(15) 0.0155(16) 0.0027(14)
N50 0.0333(17) 0.0326(17) 0.0255(16) -0.0016(13) 0.0118(14) -0.0111(14)
C50 0.033(2) 0.0245(18) 0.0150(16) 0.0019(13) 0.0134(15) 0.0038(15)
S50 0.0293(5) 0.0279(5) 0.0369(5) -0.0071(4) 0.0187(4) -0.0075(4)
Cl1 0.0383(5) 0.0533(6) 0.0376(5) 0.0045(5) 0.0188(4) 0.0045(5)
O11 0.077(2) 0.059(2) 0.120(3) 0.029(2) 0.074(2) 0.0164(18)
O12 0.059(2) 0.074(2) 0.062(2) 0.0225(18) 0.0226(17) 0.0257(18)
O13 0.0444(18) 0.059(2) 0.070(2) 0.0140(16) 0.0351(16) 0.0106(14)
O14 0.073(3) 0.127(3) 0.062(2) -0.035(2) 0.023(2) -0.005(2)
N60 0.044(2) 0.053(2) 0.046(2) -0.0047(18) 0.0160(18) -0.0018(17)
O60 0.049(2) 0.099(3) 0.059(2) -0.007(2) 0.0053(17) -0.0025(19)
C60 0.050(3) 0.059(3) 0.070(4) -0.001(3) 0.025(3) 0.002(2)
C61 0.068(3) 0.044(3) 0.050(3) 0.003(2) 0.026(2) 0.003(2)
C62 0.068(4) 0.088(4) 0.061(3) -0.020(3) 0.016(3) 0.014(3)

loop_
_atom_type_symbol
_atom_type_description
_atom_type_scat_dispersion_real
_atom_type_scat_dispersion_imag
_atom_type_scat_source
C C 0.0033 0.0016 'International Tables Vol C Tables 4.2.6.8 and 6.1.1.4'
H H 0.0000 0.0000 'International Tables Vol C Tables 4.2.6.8 and 6.1.1.4'
N N 0.0061 0.0033 'International Tables Vol C Tables 4.2.6.8 and 6.1.1.4'
O O 0.0106 0.0060 'International Tables Vol C Tables 4.2.6.8 and 6.1.1.4'
S S 0.1246 0.1234 'International Tables Vol C Tables 4.2.6.8 and 6.1.1.4'
Cu Cu 0.3201 1.2651 'International Tables Vol C Tables 4.2.6.8 and 6.1.1.4'
Cl Cl 0.1484 0.1585 'International Tables Vol C Tables 4.2.6.8 and 6.1.1.4'

loop_
_geom_angle_atom_site_label_1
_geom_angle_atom_site_label_2
_geom_angle_atom_site_label_3
_geom_angle
_geom_angle_site_symmetry_1
_geom_angle_site_symmetry_3
_geom_angle_publ_flag
N1 Cu1 N6 93.07(11) . . ?
N1 Cu1 N5 155.57(11) . . ?
N6 Cu1 N5 80.16(11) . . ?
N1 Cu1 N4 79.62(11) . . ?
N6 Cu1 N4 153.93(11) . . ?
N5 Cu1 N4 96.17(11) . . ?
N1 Cu1 S50 92.86(8) . 2_645 ?
N6 Cu1 S50 103.30(8) . 2_645 ?
N5 Cu1 S50 111.52(8) . 2_645 ?
N4 Cu1 S50 102.03(8) . 2_645 ?
N7 Cu2 N2 92.77(11) . . ?
N7 Cu2 N10 152.89(11) . . ?
N2 Cu2 N10 79.80(11) . . ?
N7 Cu2 N9 79.73(11) . . ?
N2 Cu2 N9 149.72(11) . . ?
N10 Cu2 N9 93.56(11) . . ?
N7 Cu2 N50 103.57(12) . . ?
N2 Cu2 N50 108.12(11) . . ?
N10 Cu2 N50 103.52(12) . . ?
N9 Cu2 N50 102.16(11) . . ?
C5 N1 N2 106.7(3) . . ?
C5 N1 Cu1 114.1(2) . . ?
N2 N1 Cu1 133.8(2) . . ?
N1 N2 C3 105.5(2) . . ?
N1 N2 Cu2 132.6(2) . . ?
C3 N2 Cu2 113.6(2) . . ?
C3 N3 C5 100.8(3) . . ?
C6 N4 C8 122.5(3) . . ?
C6 N4 Cu1 116.2(2) . . ?
C8 N4 Cu1 120.8(2) . . ?
C12 N5 C10 122.7(3) . . ?
C12 N5 Cu1 116.1(2) . . ?
C10 N5 Cu1 120.8(2) . . ?
C13 N6 N7 105.8(3) . . ?
C13 N6 Cu1 113.4(2) . . ?
N7 N6 Cu1 132.6(2) . . ?
N6 N7 C15 106.0(3) . . ?
N6 N7 Cu2 134.3(2) . . ?
C15 N7 Cu2 115.0(2) . . ?
C15 N8 C13 100.3(3) . . ?
C16 N9 C18 121.8(3) . . ?
C16 N9 Cu2 116.6(2) . . ?
C18 N9 Cu2 121.6(2) . . ?
C22 N10 C20 121.5(3) . . ?
C22 N10 Cu2 116.7(2) . . ?
C20 N10 Cu2 121.8(2) . . ?
N2 C3 N3 113.7(3) . . ?
N2 C3 C22 115.2(3) . . ?
N3 C3 C22 130.3(3) . . ?
N1 C5 N3 113.4(3) . . ?
N1 C5 C6 115.1(3) . . ?
N3 C5 C6 131.1(3) . . ?
N4 C6 C5 113.0(3) . . ?
N4 C6 C7 126.7(3) . . ?
C5 C6 C7 120.1(3) . . ?
N4 C8 C9 111.6(3) . . ?
C8 C9 C10 117.2(3) . . ?
N5 C10 C9 112.4(3) . . ?
N5 C12 C13 113.2(3) . . ?
N5 C12 C11 127.6(3) . . ?
C13 C12 C11 119.2(3) . . ?
N6 C13 N8 114.0(3) . . ?
N6 C13 C12 114.8(3) . . ?
N8 C13 C12 130.2(3) . . ?
N8 C15 N7 113.8(3) . . ?
N8 C15 C16 130.7(3) . . ?
N7 C15 C16 114.9(3) . . ?
N9 C16 C15 112.7(3) . . ?
N9 C16 C17 126.2(3) . . ?
C15 C16 C17 121.1(3) . . ?
N9 C18 C19 111.2(3) . . ?
C18 C19 C20 117.2(3) . . ?
N10 C20 C19 111.6(3) . . ?
N10 C22 C3 112.6(3) . . ?
N10 C22 C21 126.4(3) . . ?
C3 C22 C21 121.0(3) . . ?
C50 N50 Cu2 168.7(3) . . ?
N50 C50 S50 176.9(3) . . ?
C50 S50 Cu1 114.38(12) . 2_655 ?
O11 Cl1 O12 109.5(2) . . ?
O11 Cl1 O13 110.58(18) . . ?
O12 Cl1 O13 109.49(19) . . ?
O11 Cl1 O14 109.8(2) . . ?
O12 Cl1 O14 106.1(2) . . ?
O13 Cl1 O14 111.3(2) . . ?
C60 N60 C62 120.5(4) . . ?
C60 N60 C61 122.5(4) . . ?
C62 N60 C61 116.7(4) . . ?
O60 C60 N60 125.3(5) . . ?

loop_
_geom_bond_atom_site_label_1
_geom_bond_atom_site_label_2
_geom_bond_distance
_geom_bond_site_symmetry_2
_geom_bond_publ_flag
Cu1 N1 1.964(3) . ?
Cu1 N6 1.967(3) . ?
Cu1 N5 1.995(3) . ?
Cu1 N4 2.020(3) . ?
Cu1 S50 2.5595(11) 2_645 ?
Cu2 N7 1.956(3) . ?
Cu2 N2 1.980(3) . ?
Cu2 N10 2.022(3) . ?
Cu2 N9 2.032(3) . ?
Cu2 N50 2.100(3) . ?
N1 C5 1.339(4) . ?
N1 N2 1.339(3) . ?
N2 C3 1.349(4) . ?
N3 C3 1.352(4) . ?
N3 C5 1.353(4) . ?
N4 C6 1.282(4) . ?
N4 C8 1.475(4) . ?
N5 C12 1.292(4) . ?
N5 C10 1.474(4) . ?
N6 C13 1.339(4) . ?
N6 N7 1.339(3) . ?
N7 C15 1.354(4) . ?
N8 C15 1.343(4) . ?
N8 C13 1.362(4) . ?
N9 C16 1.290(4) . ?
N9 C18 1.467(4) . ?
N10 C22 1.295(4) . ?
N10 C20 1.477(4) . ?
C3 C22 1.483(5) . ?
C5 C6 1.478(4) . ?
C6 C7 1.501(5) . ?
C8 C9 1.519(5) . ?
C9 C10 1.523(5) . ?
C11 C12 1.490(5) . ?
C12 C13 1.472(5) . ?
C15 C16 1.479(5) . ?
C16 C17 1.502(4) . ?
C18 C19 1.511(5) . ?
C19 C20 1.537(5) . ?
C21 C22 1.493(5) . ?
N50 C50 1.154(4) . ?
C50 S50 1.654(4) . ?
S50 Cu1 2.5595(11) 2_655 ?
Cl1 O11 1.424(3) . ?
Cl1 O12 1.436(3) . ?
Cl1 O13 1.437(3) . ?
Cl1 O14 1.442(4) . ?
N60 C60 1.328(6) . ?
N60 C62 1.454(6) . ?
N60 C61 1.466(5) . ?
O60 C60 1.247(6) . ?

loop_
_geom_torsion_atom_site_label_1
_geom_torsion_atom_site_label_2
_geom_torsion_atom_site_label_3
_geom_torsion_atom_site_label_4
_geom_torsion
_geom_torsion_site_symmetry_1
_geom_torsion_site_symmetry_2
_geom_torsion_site_symmetry_3
_geom_torsion_site_symmetry_4
_geom_torsion_publ_flag
N6 Cu1 N1 C5 -142.2(2) . . . . ?
N5 Cu1 N1 C5 -69.4(4) . . . . ?
N4 Cu1 N1 C5 12.6(2) . . . . ?
S50 Cu1 N1 C5 114.3(2) 2_645 . . . ?
N6 Cu1 N1 N2 7.6(3) . . . . ?
N5 Cu1 N1 N2 80.4(4) . . . . ?
N4 Cu1 N1 N2 162.4(3) . . . . ?
S50 Cu1 N1 N2 -95.9(3) 2_645 . . . ?
C5 N1 N2 C3 -0.3(3) . . . . ?
Cu1 N1 N2 C3 -151.6(2) . . . . ?
C5 N1 N2 Cu2 144.6(2) . . . . ?
Cu1 N1 N2 Cu2 -6.7(4) . . . . ?
N7 Cu2 N2 N1 -1.3(3) . . . . ?
N10 Cu2 N2 N1 -155.1(3) . . . . ?
N9 Cu2 N2 N1 -75.6(4) . . . . ?
N50 Cu2 N2 N1 103.9(3) . . . . ?
N7 Cu2 N2 C3 141.4(2) . . . . ?
N10 Cu2 N2 C3 -12.3(2) . . . . ?
N9 Cu2 N2 C3 67.2(3) . . . . ?
N50 Cu2 N2 C3 -113.3(2) . . . . ?
N1 Cu1 N4 C6 -9.5(2) . . . . ?
N6 Cu1 N4 C6 66.0(4) . . . . ?
N5 Cu1 N4 C6 146.2(2) . . . . ?
S50 Cu1 N4 C6 -100.2(2) 2_645 . . . ?
N1 Cu1 N4 C8 178.3(3) . . . . ?
N6 Cu1 N4 C8 -106.2(3) . . . . ?
N5 Cu1 N4 C8 -26.0(3) . . . . ?
S50 Cu1 N4 C8 87.6(2) 2_645 . . . ?
N1 Cu1 N5 C12 -67.2(4) . . . . ?
N6 Cu1 N5 C12 8.3(2) . . . . ?
N4 Cu1 N5 C12 -145.7(2) . . . . ?
S50 Cu1 N5 C12 108.8(2) 2_645 . . . ?
N1 Cu1 N5 C10 105.2(3) . . . . ?
N6 Cu1 N5 C10 -179.3(3) . . . . ?
N4 Cu1 N5 C10 26.8(3) . . . . ?
S50 Cu1 N5 C10 -78.7(3) 2_645 . . . ?
N1 Cu1 N6 C13 142.9(2) . . . . ?
N5 Cu1 N6 C13 -13.4(2) . . . . ?
N4 Cu1 N6 C13 70.5(3) . . . . ?
S50 Cu1 N6 C13 -123.4(2) 2_645 . . . ?
N1 Cu1 N6 N7 -0.5(3) . . . . ?
N5 Cu1 N6 N7 -156.8(3) . . . . ?
N4 Cu1 N6 N7 -72.9(4) . . . . ?
S50 Cu1 N6 N7 93.2(3) 2_645 . . . ?
C13 N6 N7 C15 -0.1(3) . . . . ?
Cu1 N6 N7 C15 145.3(2) . . . . ?
C13 N6 N7 Cu2 -153.4(2) . . . . ?
Cu1 N6 N7 Cu2 -8.1(4) . . . . ?
N2 Cu2 N7 N6 8.6(3) . . . . ?
N10 Cu2 N7 N6 81.5(4) . . . . ?
N9 Cu2 N7 N6 159.1(3) . . . . ?
N50 Cu2 N7 N6 -100.8(3) . . . . ?
N2 Cu2 N7 C15 -143.0(2) . . . . ?
N10 Cu2 N7 C15 -70.1(3) . . . . ?
N9 Cu2 N7 C15 7.5(2) . . . . ?
N50 Cu2 N7 C15 107.6(2) . . . . ?
N7 Cu2 N9 C16 -1.5(2) . . . . ?
N2 Cu2 N9 C16 76.2(3) . . . . ?
N10 Cu2 N9 C16 152.1(2) . . . . ?
N50 Cu2 N9 C16 -103.3(2) . . . . ?
N7 Cu2 N9 C18 179.6(3) . . . . ?
N2 Cu2 N9 C18 -102.7(3) . . . . ?
N10 Cu2 N9 C18 -26.9(3) . . . . ?
N50 Cu2 N9 C18 77.8(3) . . . . ?
N7 Cu2 N10 C22 -70.4(4) . . . . ?
N2 Cu2 N10 C22 5.5(2) . . . . ?
N9 Cu2 N10 C22 -144.7(3) . . . . ?
N50 Cu2 N10 C22 111.9(3) . . . . ?
N7 Cu2 N10 C20 107.5(3) . . . . ?
N2 Cu2 N10 C20 -176.6(3) . . . . ?
N9 Cu2 N10 C20 33.2(3) . . . . ?
N50 Cu2 N10 C20 -70.3(3) . . . . ?
N1 N2 C3 N3 -0.8(4) . . . . ?
Cu2 N2 C3 N3 -153.3(2) . . . . ?
N1 N2 C3 C22 169.5(3) . . . . ?
Cu2 N2 C3 C22 17.1(3) . . . . ?
C5 N3 C3 N2 1.4(3) . . . . ?
C5 N3 C3 C22 -167.1(3) . . . . ?
N2 N1 C5 N3 1.2(3) . . . . ?
Cu1 N1 C5 N3 158.9(2) . . . . ?
N2 N1 C5 C6 -171.8(2) . . . . ?
Cu1 N1 C5 C6 -14.1(3) . . . . ?
C3 N3 C5 N1 -1.6(3) . . . . ?
C3 N3 C5 C6 170.0(3) . . . . ?
C8 N4 C6 C5 176.6(3) . . . . ?
Cu1 N4 C6 C5 4.6(4) . . . . ?
C8 N4 C6 C7 -0.1(5) . . . . ?
Cu1 N4 C6 C7 -172.1(3) . . . . ?
N1 C5 C6 N4 6.2(4) . . . . ?
N3 C5 C6 N4 -165.3(3) . . . . ?
N1 C5 C6 C7 -176.9(3) . . . . ?
N3 C5 C6 C7 11.6(5) . . . . ?
C6 N4 C8 C9 175.9(3) . . . . ?
Cu1 N4 C8 C9 -12.5(4) . . . . ?
N4 C8 C9 C10 67.6(4) . . . . ?
C12 N5 C10 C9 -177.3(3) . . . . ?
Cu1 N5 C10 C9 10.7(4) . . . . ?
C8 C9 C10 N5 -67.0(4) . . . . ?
C10 N5 C12 C13 -174.1(3) . . . . ?
Cu1 N5 C12 C13 -1.8(4) . . . . ?
C10 N5 C12 C11 3.2(5) . . . . ?
Cu1 N5 C12 C11 175.5(3) . . . . ?
N7 N6 C13 N8 -0.7(4) . . . . ?
Cu1 N6 C13 N8 -153.6(2) . . . . ?
N7 N6 C13 C12 169.4(3) . . . . ?
Cu1 N6 C13 C12 16.5(3) . . . . ?
C15 N8 C13 N6 1.2(3) . . . . ?
C15 N8 C13 C12 -167.0(3) . . . . ?
N5 C12 C13 N6 -9.7(4) . . . . ?
C11 C12 C13 N6 172.7(3) . . . . ?
N5 C12 C13 N8 158.4(3) . . . . ?
C11 C12 C13 N8 -19.1(5) . . . . ?
C13 N8 C15 N7 -1.2(3) . . . . ?
C13 N8 C15 C16 169.3(3) . . . . ?
N6 N7 C15 N8 0.9(4) . . . . ?
Cu2 N7 C15 N8 160.1(2) . . . . ?
N6 N7 C15 C16 -171.2(3) . . . . ?
Cu2 N7 C15 C16 -11.9(3) . . . . ?
C18 N9 C16 C15 174.7(3) . . . . ?
Cu2 N9 C16 C15 -4.3(4) . . . . ?
C18 N9 C16 C17 -3.6(5) . . . . ?
Cu2 N9 C16 C17 177.4(3) . . . . ?
N8 C15 C16 N9 -159.9(3) . . . . ?
N7 C15 C16 N9 10.5(4) . . . . ?
N8 C15 C16 C17 18.6(5) . . . . ?
N7 C15 C16 C17 -171.1(3) . . . . ?
C16 N9 C18 C19 166.5(3) . . . . ?
Cu2 N9 C18 C19 -14.6(4) . . . . ?
N9 C18 C19 C20 69.9(4) . . . . ?
C22 N10 C20 C19 -179.7(3) . . . . ?
Cu2 N10 C20 C19 2.6(4) . . . . ?
C18 C19 C20 N10 -63.1(4) . . . . ?
C20 N10 C22 C3 -176.0(3) . . . . ?
Cu2 N10 C22 C3 1.8(4) . . . . ?
C20 N10 C22 C21 2.2(5) . . . . ?
Cu2 N10 C22 C21 -180.0(3) . . . . ?
N2 C3 C22 N10 -12.5(4) . . . . ?
N3 C3 C22 N10 155.9(3) . . . . ?
N2 C3 C22 C21 169.2(3) . . . . ?
N3 C3 C22 C21 -22.4(5) . . . . ?
N7 Cu2 N50 C50 -60.0(15) . . . . ?
N2 Cu2 N50 C50 -157.5(14) . . . . ?
N10 Cu2 N50 C50 119.0(14) . . . . ?
N9 Cu2 N50 C50 22.3(15) . . . . ?
Cu2 N50 C50 S50 -67(7) . . . . ?
N50 C50 S50 Cu1 -177(100) . . . 2_655 ?
C62 N60 C60 O60 -1.1(8) . . . . ?
C61 N60 C60 O60 -174.6(4) . . . . ?
